data_4089565
loop_
_publ_author_name
'Gramigna, Kathryn M.'
'Oria, Jeremy V.'
'Mandell, Chelsea L.'
'Tiedemann, Margaret A.'
'Dougherty, William G.'
'Piro, Nicholas A.'
'Kassel, W. Scott'
'Chan, Benny C.'
'Diaconescu, Paula L.'
'Nataro, Chip'

_publ_section_title
;
 Palladium(II) and Platinum(II) Compounds of
 1,1&#x2032;-Bis(phosphino)metallocene (M = Fe, Ru) Ligands with
 Metal--Metal Interactions
;
_journal_issue 20
_journal_name_full Organometallics
_journal_page_first 5966
_journal_paper_doi 10.1021/om400494t
_journal_volume 32
_journal_year 2013
_chemical_formula_sum 'C22 H36 Fe I2 P2 Pd'
_chemical_formula_weight 778.50
_space_group_IT_number 14
_space_group_name_Hall '-P 2yn'
_space_group_name_H-M_alt 'P 1 21/n 1'
_symmetry_cell_setting monoclinic
_symmetry_space_group_name_H-M 'P 1 21/n 1'
_atom_sites_solution_hydrogens geom
_atom_sites_solution_primary direct
_atom_sites_solution_secondary difmap
_audit_creation_method SHELXL-97
_cell_angle_alpha 90.00
_cell_angle_beta 98.480(2)
_cell_angle_gamma 90.00
_cell_formula_units_Z 4
_cell_length_a 11.3003(10)
_cell_length_b 17.7584(15)
_cell_length_c 12.7868(11)
_cell_measurement_reflns_used 9848
_cell_measurement_temperature 110(2)
_cell_measurement_theta_max 33.05
_cell_measurement_theta_min 2.60
_cell_volume 2537.9(4)
_computing_cell_refinement 'Bruker SAINT'
_computing_data_collection 'Bruker APEX2'
_computing_data_reduction 'Bruker SAINT'
_computing_molecular_graphics 'Bruker SHELXTL'
_computing_publication_material 'Bruker SHELXTL'
_computing_structure_refinement 'SHELXL-97 (Sheldrick, 2008)'
_computing_structure_solution 'SHELXS-97 (Sheldrick, 2008)'
_diffrn_ambient_temperature 110(2)
_diffrn_measured_fraction_theta_full 0.997
_diffrn_measured_fraction_theta_max 0.997
_diffrn_measurement_device_type 'Bruker APEX-II CCD'
_diffrn_measurement_method '\f and \w scans'
_diffrn_radiation_monochromator graphite
_diffrn_radiation_source 'fine-focus sealed tube'
_diffrn_radiation_type MoK\a
_diffrn_radiation_wavelength 0.71073
_diffrn_reflns_av_R_equivalents 0.0332
_diffrn_reflns_av_sigmaI/netI 0.0272
_diffrn_reflns_limit_h_max 17
_diffrn_reflns_limit_h_min -17
_diffrn_reflns_limit_k_max 27
_diffrn_reflns_limit_k_min -27
_diffrn_reflns_limit_l_max 17
_diffrn_reflns_limit_l_min -19
_diffrn_reflns_number 47728
_diffrn_reflns_theta_full 33.18
_diffrn_reflns_theta_max 33.18
_diffrn_reflns_theta_min 1.98
_exptl_absorpt_coefficient_mu 3.846
_exptl_absorpt_correction_T_max 0.8933
_exptl_absorpt_correction_T_min 0.5444
_exptl_absorpt_correction_type multi-scan
_exptl_absorpt_process_details SADABS
_exptl_crystal_colour red
_exptl_crystal_density_diffrn 2.037
_exptl_crystal_density_method 'not measured'
_exptl_crystal_description plate
_exptl_crystal_F_000 1504
_exptl_crystal_size_max 0.18
_exptl_crystal_size_mid 0.18
_exptl_crystal_size_min 0.03
_refine_diff_density_max 2.956
_refine_diff_density_min -2.336
_refine_diff_density_rms 0.120
_refine_ls_extinction_method none
_refine_ls_goodness_of_fit_ref 1.018
_refine_ls_hydrogen_treatment constr
_refine_ls_matrix_type full
_refine_ls_number_parameters 261
_refine_ls_number_reflns 9691
_refine_ls_number_restraints 0
_refine_ls_restrained_S_all 1.018
_refine_ls_R_factor_all 0.0305
_refine_ls_R_factor_gt 0.0243
_refine_ls_shift/su_max 0.002
_refine_ls_shift/su_mean 0.000
_refine_ls_structure_factor_coef Fsqd
_refine_ls_weighting_details 'calc w=1/[\s^2^(Fo^2^)+(0.0194P)^2^+2.6617P] where P=(Fo^2^+2Fc^2^)/3'
_refine_ls_weighting_scheme calc
_refine_ls_wR_factor_gt 0.0501
_refine_ls_wR_factor_ref 0.0522
_reflns_number_gt 8445
_reflns_number_total 9691
_reflns_threshold_expression >2sigma(I)
_cod_data_source_file om400494t_si_001.cif
_cod_data_source_block '[Pd(dippf)I2]'
_cod_depositor_comments
;
The following automatic conversions were performed:

data item '_symmetry_cell_setting' value 'Monoclinic' was changed to
'monoclinic' in accordance with the
/home/saulius/struct/COD-crude-data/automatic-downloads/DataCite-retrospective/ACS/depositions/lib/dictionaries/cif_core.dic
dictionary named 'cif_core.dic' version 2.4.2 last updated on
2011-04-26.

Automatic conversion script
Id: cif_fix_values 6909 2019-04-08 15:41:33Z antanas 
;
_cod_original_sg_symbol_H-M P2(1)/n
_cod_database_code 4089565

loop_
_symmetry_equiv_pos_as_xyz
'x, y, z'
'-x+1/2, y+1/2, -z+1/2'
'-x, -y, -z'
'x-1/2, -y-1/2, z-1/2'

loop_
_atom_site_label
_atom_site_type_symbol
_atom_site_fract_x
_atom_site_fract_y
_atom_site_fract_z
_atom_site_U_iso_or_equiv
_atom_site_adp_type
_atom_site_occupancy
_atom_site_symmetry_multiplicity
_atom_site_calc_flag
_atom_site_refinement_flags
Fe1 Fe 0.03693(2) 0.269594(16) 0.07389(2) 0.01117(5) Uani 1 1 d .
Pd1 Pd 0.421578(12) 0.239137(8) 0.042015(11) 0.00990(3) Uani 1 1 d .
I1 I 0.618823(11) 0.321878(8) 0.070295(13) 0.02299(4) Uani 1 1 d .
I2 I 0.566112(11) 0.129878(8) -0.002969(11) 0.01769(3) Uani 1 1 d .
P1 P 0.30796(4) 0.34831(3) 0.03546(4) 0.00990(8) Uani 1 1 d .
P2 P 0.27705(4) 0.14857(3) 0.05896(4) 0.01013(8) Uani 1 1 d .
C1 C 0.16110(16) 0.35093(11) 0.07479(15) 0.0113(3) Uani 1 1 d .
C2 C 0.05149(17) 0.37404(11) 0.01051(17) 0.0153(4) Uani 1 1 d .
H2A H 0.0417 0.3863 -0.0666 0.018 Uiso 1 1 calc R
C3 C -0.04103(17) 0.37455(12) 0.07490(18) 0.0178(4) Uani 1 1 d .
H3A H -0.1272 0.3865 0.0506 0.021 Uiso 1 1 calc R
C4 C 0.00958(18) 0.35336(12) 0.17883(17) 0.0192(4) Uani 1 1 d .
H4A H -0.0349 0.3478 0.2404 0.023 Uiso 1 1 calc R
C5 C 0.13352(17) 0.33891(11) 0.17981(15) 0.0147(3) Uani 1 1 d .
H5A H 0.1914 0.3227 0.2426 0.018 Uiso 1 1 calc R
C6 C 0.11946(16) 0.17090(10) 0.05289(15) 0.0110(3) Uani 1 1 d .
C7 C 0.03848(17) 0.19101(11) -0.04115(16) 0.0140(3) Uani 1 1 d .
H7A H 0.0613 0.2000 -0.1128 0.017 Uiso 1 1 calc R
C8 C -0.07882(17) 0.19639(12) -0.01453(17) 0.0160(4) Uani 1 1 d .
H8A H -0.1524 0.2109 -0.0638 0.019 Uiso 1 1 calc R
C9 C -0.07304(17) 0.18038(12) 0.09482(17) 0.0171(4) Uani 1 1 d .
H9A H -0.1419 0.1815 0.1357 0.020 Uiso 1 1 calc R
C10 C 0.04769(17) 0.16393(11) 0.13685(16) 0.0145(3) Uani 1 1 d .
H10A H 0.0780 0.1509 0.2121 0.017 Uiso 1 1 calc R
C11 C 0.37415(17) 0.43277(11) 0.10729(16) 0.0143(3) Uani 1 1 d .
H11A H 0.4514 0.4435 0.0808 0.017 Uiso 1 1 calc R
C12 C 0.4037(2) 0.41899(14) 0.22614(17) 0.0229(4) Uani 1 1 d .
H12A H 0.4549 0.4597 0.2587 0.034 Uiso 1 1 calc R
H12B H 0.4456 0.3708 0.2388 0.034 Uiso 1 1 calc R
H12C H 0.3294 0.4176 0.2572 0.034 Uiso 1 1 calc R
C13 C 0.29518(19) 0.50213(12) 0.08362(18) 0.0199(4) Uani 1 1 d .
H13A H 0.3344 0.5458 0.1207 0.030 Uiso 1 1 calc R
H13B H 0.2179 0.4934 0.1076 0.030 Uiso 1 1 calc R
H13C H 0.2825 0.5117 0.0073 0.030 Uiso 1 1 calc R
C14 C 0.27953(17) 0.37922(11) -0.10513(15) 0.0132(3) Uani 1 1 d .
H14A H 0.2187 0.4205 -0.1102 0.016 Uiso 1 1 calc R
C15 C 0.39081(19) 0.41127(14) -0.14334(17) 0.0213(4) Uani 1 1 d .
H15A H 0.3708 0.4275 -0.2171 0.032 Uiso 1 1 calc R
H15B H 0.4530 0.3725 -0.1382 0.032 Uiso 1 1 calc R
H15C H 0.4202 0.4545 -0.0993 0.032 Uiso 1 1 calc R
C16 C 0.2267(2) 0.31582(13) -0.17820(16) 0.0199(4) Uani 1 1 d .
H16A H 0.2043 0.3355 -0.2500 0.030 Uiso 1 1 calc R
H16B H 0.1557 0.2954 -0.1526 0.030 Uiso 1 1 calc R
H16C H 0.2863 0.2758 -0.1789 0.030 Uiso 1 1 calc R
C17 C 0.31169(17) 0.10869(11) 0.19435(15) 0.0136(3) Uani 1 1 d .
H17A H 0.2400 0.0791 0.2075 0.016 Uiso 1 1 calc R
C18 C 0.41878(19) 0.05513(12) 0.21138(17) 0.0201(4) Uani 1 1 d .
H18A H 0.4265 0.0338 0.2827 0.030 Uiso 1 1 calc R
H18B H 0.4918 0.0829 0.2031 0.030 Uiso 1 1 calc R
H18C H 0.4066 0.0144 0.1592 0.030 Uiso 1 1 calc R
C19 C 0.32877(19) 0.17182(12) 0.27648(16) 0.0182(4) Uani 1 1 d .
H19A H 0.3359 0.1501 0.3476 0.027 Uiso 1 1 calc R
H19B H 0.2597 0.2058 0.2652 0.027 Uiso 1 1 calc R
H19C H 0.4017 0.2000 0.2693 0.027 Uiso 1 1 calc R
C20 C 0.26878(17) 0.06569(11) -0.02991(15) 0.0141(3) Uani 1 1 d .
H20A H 0.3469 0.0386 -0.0135 0.017 Uiso 1 1 calc R
C21 C 0.17130(19) 0.01013(12) -0.00981(19) 0.0208(4) Uani 1 1 d .
H21A H 0.1738 -0.0341 -0.0552 0.031 Uiso 1 1 calc R
H21B H 0.0928 0.0344 -0.0258 0.031 Uiso 1 1 calc R
H21C H 0.1848 -0.0055 0.0645 0.031 Uiso 1 1 calc R
C22 C 0.25491(19) 0.08789(13) -0.14653(16) 0.0194(4) Uani 1 1 d .
H22A H 0.2697 0.0439 -0.1890 0.029 Uiso 1 1 calc R
H22B H 0.3126 0.1276 -0.1561 0.029 Uiso 1 1 calc R
H22C H 0.1735 0.1065 -0.1693 0.029 Uiso 1 1 calc R

loop_
_atom_site_aniso_label
_atom_site_aniso_U_11
_atom_site_aniso_U_22
_atom_site_aniso_U_33
_atom_site_aniso_U_23
_atom_site_aniso_U_13
_atom_site_aniso_U_12
Fe1 0.00928(11) 0.01165(12) 0.01308(12) -0.00006(10) 0.00336(9) -0.00087(9)
Pd1 0.00803(5) 0.00920(6) 0.01265(6) 0.00041(5) 0.00213(4) -0.00031(4)
I1 0.01027(5) 0.01450(6) 0.04413(9) 0.00090(6) 0.00375(5) -0.00275(4)
I2 0.01226(5) 0.01502(6) 0.02635(7) -0.00439(5) 0.00472(5) 0.00217(4)
P1 0.00934(19) 0.0092(2) 0.01121(19) 0.00027(16) 0.00182(15) -0.00057(15)
P2 0.01009(19) 0.0094(2) 0.01099(19) 0.00002(17) 0.00181(15) -0.00088(15)
C1 0.0099(7) 0.0102(8) 0.0142(8) -0.0005(6) 0.0034(6) -0.0006(6)
C2 0.0122(8) 0.0144(9) 0.0193(9) 0.0017(7) 0.0021(7) 0.0017(7)
C3 0.0118(8) 0.0140(9) 0.0285(11) -0.0016(8) 0.0057(7) 0.0024(7)
C4 0.0178(9) 0.0195(10) 0.0223(10) -0.0057(8) 0.0101(8) -0.0005(7)
C5 0.0161(8) 0.0151(9) 0.0133(8) -0.0032(7) 0.0035(7) -0.0010(7)
C6 0.0107(7) 0.0091(8) 0.0140(8) 0.0004(6) 0.0037(6) -0.0013(6)
C7 0.0131(8) 0.0124(8) 0.0160(8) -0.0007(7) 0.0011(6) -0.0019(6)
C8 0.0113(8) 0.0149(9) 0.0214(9) -0.0003(7) 0.0007(7) -0.0026(7)
C9 0.0127(8) 0.0173(9) 0.0220(10) 0.0018(8) 0.0052(7) -0.0035(7)
C10 0.0136(8) 0.0146(9) 0.0163(8) 0.0016(7) 0.0052(7) -0.0010(7)
C11 0.0126(8) 0.0124(8) 0.0179(9) -0.0020(7) 0.0026(6) -0.0031(6)
C12 0.0260(10) 0.0234(11) 0.0176(9) -0.0041(8) -0.0022(8) -0.0065(9)
C13 0.0207(9) 0.0128(9) 0.0266(11) -0.0032(8) 0.0051(8) 0.0005(7)
C14 0.0135(8) 0.0137(8) 0.0126(8) 0.0028(7) 0.0030(6) -0.0008(6)
C15 0.0213(10) 0.0267(11) 0.0172(9) 0.0033(8) 0.0076(8) -0.0069(8)
C16 0.0246(10) 0.0218(10) 0.0134(8) -0.0003(8) 0.0028(7) -0.0057(8)
C17 0.0148(8) 0.0133(8) 0.0125(8) 0.0018(7) 0.0015(6) -0.0006(7)
C18 0.0217(10) 0.0201(10) 0.0180(9) 0.0054(8) 0.0014(8) 0.0057(8)
C19 0.0210(9) 0.0191(10) 0.0137(8) -0.0001(7) -0.0005(7) 0.0011(8)
C20 0.0129(8) 0.0123(8) 0.0173(9) -0.0034(7) 0.0029(6) -0.0016(6)
C21 0.0205(9) 0.0137(9) 0.0288(11) -0.0045(8) 0.0053(8) -0.0063(7)
C22 0.0197(9) 0.0221(10) 0.0166(9) -0.0050(8) 0.0030(7) -0.0018(8)

loop_
_atom_type_symbol
_atom_type_description
_atom_type_scat_dispersion_real
_atom_type_scat_dispersion_imag
_atom_type_scat_source
C C 0.0033 0.0016 'International Tables Vol C Tables 4.2.6.8 and 6.1.1.4'
H H 0.0000 0.0000 'International Tables Vol C Tables 4.2.6.8 and 6.1.1.4'
P P 0.1023 0.0942 'International Tables Vol C Tables 4.2.6.8 and 6.1.1.4'
Fe Fe 0.3463 0.8444 'International Tables Vol C Tables 4.2.6.8 and 6.1.1.4'
Pd Pd -0.9988 1.0072 'International Tables Vol C Tables 4.2.6.8 and 6.1.1.4'
I I -0.4742 1.8119 'International Tables Vol C Tables 4.2.6.8 and 6.1.1.4'

loop_
_geom_angle_atom_site_label_1
_geom_angle_atom_site_label_2
_geom_angle_atom_site_label_3
_geom_angle
C1 Fe1 C6 106.74(7)
C1 Fe1 C5 41.73(7)
C6 Fe1 C5 113.69(8)
C1 Fe1 C7 114.65(8)
C6 Fe1 C7 41.77(8)
C5 Fe1 C7 147.23(8)
C1 Fe1 C10 131.11(8)
C6 Fe1 C10 41.64(7)
C5 Fe1 C10 107.48(8)
C7 Fe1 C10 69.32(8)
C1 Fe1 C2 41.66(7)
C6 Fe1 C2 132.03(7)
C5 Fe1 C2 69.28(8)
C7 Fe1 C2 109.11(8)
C10 Fe1 C2 171.91(8)
C1 Fe1 C9 170.72(8)
C6 Fe1 C9 69.43(8)
C5 Fe1 C9 131.13(8)
C7 Fe1 C9 68.55(8)
C10 Fe1 C9 40.62(8)
C2 Fe1 C9 146.94(8)
C1 Fe1 C4 69.45(8)
C6 Fe1 C4 146.12(8)
C5 Fe1 C4 40.76(8)
C7 Fe1 C4 171.20(8)
C10 Fe1 C4 114.46(9)
C2 Fe1 C4 68.31(9)
C9 Fe1 C4 108.70(8)
C1 Fe1 C8 147.33(8)
C6 Fe1 C8 69.39(8)
C5 Fe1 C8 170.48(8)
C7 Fe1 C8 40.61(7)
C10 Fe1 C8 68.40(8)
C2 Fe1 C8 115.95(8)
C9 Fe1 C8 40.34(8)
C4 Fe1 C8 132.08(8)
C1 Fe1 C3 69.48(8)
C6 Fe1 C3 171.93(8)
C5 Fe1 C3 68.61(8)
C7 Fe1 C3 132.47(9)
C10 Fe1 C3 146.11(8)
C2 Fe1 C3 40.58(8)
C9 Fe1 C3 115.39(8)
C4 Fe1 C3 40.27(9)
C8 Fe1 C3 109.67(8)
P1 Pd1 P2 100.884(18)
P1 Pd1 I1 89.508(14)
P2 Pd1 I1 163.595(14)
P1 Pd1 I2 163.397(14)
P2 Pd1 I2 88.723(15)
I1 Pd1 I2 84.420(9)
C1 P1 C11 99.28(9)
C1 P1 C14 103.10(9)
C11 P1 C14 103.83(9)
C1 P1 Pd1 122.57(6)
C11 P1 Pd1 118.46(6)
C14 P1 Pd1 107.29(6)
C6 P2 C20 100.77(9)
C6 P2 C17 101.17(9)
C20 P2 C17 104.67(9)
C6 P2 Pd1 122.90(6)
C20 P2 Pd1 117.70(6)
C17 P2 Pd1 107.23(6)
C5 C1 C2 106.76(16)
C5 C1 P1 126.24(14)
C2 C1 P1 126.63(14)
C5 C1 Fe1 69.64(11)
C2 C1 Fe1 70.21(11)
P1 C1 Fe1 130.47(10)
C3 C2 C1 108.34(18)
C3 C2 Fe1 70.54(12)
C1 C2 Fe1 68.13(11)
C3 C2 H2A 125.8
C1 C2 H2A 125.8
Fe1 C2 H2A 125.8
C4 C3 C2 108.14(17)
C4 C3 Fe1 69.66(12)
C2 C3 Fe1 68.88(11)
C4 C3 H3A 125.9
C2 C3 H3A 125.9
Fe1 C3 H3A 125.9
C3 C4 C5 108.46(17)
C3 C4 Fe1 70.07(12)
C5 C4 Fe1 68.45(11)
C3 C4 H4A 125.8
C5 C4 H4A 125.8
Fe1 C4 H4A 125.8
C4 C5 C1 108.28(18)
C4 C5 Fe1 70.79(12)
C1 C5 Fe1 68.63(11)
C4 C5 H5A 125.9
C1 C5 H5A 125.9
Fe1 C5 H5A 125.9
C10 C6 C7 106.50(16)
C10 C6 P2 127.23(15)
C7 C6 P2 125.93(14)
C10 C6 Fe1 69.80(11)
C7 C6 Fe1 69.41(11)
P2 C6 Fe1 130.75(10)
C8 C7 C6 108.44(17)
C8 C7 Fe1 70.84(11)
C6 C7 Fe1 68.82(11)
C8 C7 H7A 125.8
C6 C7 H7A 125.8
Fe1 C7 H7A 125.8
C9 C8 C7 108.30(17)
C9 C8 Fe1 69.65(11)
C7 C8 Fe1 68.55(11)
C9 C8 H8A 125.8
C7 C8 H8A 125.8
Fe1 C8 H8A 125.8
C8 C9 C10 108.42(17)
C8 C9 Fe1 70.01(11)
C10 C9 Fe1 69.05(11)
C8 C9 H9A 125.8
C10 C9 H9A 125.8
Fe1 C9 H9A 125.8
C9 C10 C6 108.33(17)
C9 C10 Fe1 70.33(12)
C6 C10 Fe1 68.56(11)
C9 C10 H10A 125.8
C6 C10 H10A 125.8
Fe1 C10 H10A 125.8
C12 C11 C13 111.25(17)
C12 C11 P1 112.07(14)
C13 C11 P1 111.89(14)
C12 C11 H11A 107.1
C13 C11 H11A 107.1
P1 C11 H11A 107.1
C11 C12 H12A 109.5
C11 C12 H12B 109.5
H12A C12 H12B 109.5
C11 C12 H12C 109.5
H12A C12 H12C 109.5
H12B C12 H12C 109.5
C11 C13 H13A 109.5
C11 C13 H13B 109.5
H13A C13 H13B 109.5
C11 C13 H13C 109.5
H13A C13 H13C 109.5
H13B C13 H13C 109.5
C15 C14 C16 110.20(17)
C15 C14 P1 112.73(14)
C16 C14 P1 111.69(13)
C15 C14 H14A 107.3
C16 C14 H14A 107.3
P1 C14 H14A 107.3
C14 C15 H15A 109.5
C14 C15 H15B 109.5
H15A C15 H15B 109.5
C14 C15 H15C 109.5
H15A C15 H15C 109.5
H15B C15 H15C 109.5
C14 C16 H16A 109.5
C14 C16 H16B 109.5
H16A C16 H16B 109.5
C14 C16 H16C 109.5
H16A C16 H16C 109.5
H16B C16 H16C 109.5
C18 C17 C19 109.95(17)
C18 C17 P2 115.05(14)
C19 C17 P2 110.39(14)
C18 C17 H17A 107.0
C19 C17 H17A 107.0
P2 C17 H17A 107.0
C17 C18 H18A 109.5
C17 C18 H18B 109.5
H18A C18 H18B 109.5
C17 C18 H18C 109.5
H18A C18 H18C 109.5
H18B C18 H18C 109.5
C17 C19 H19A 109.5
C17 C19 H19B 109.5
H19A C19 H19B 109.5
C17 C19 H19C 109.5
H19A C19 H19C 109.5
H19B C19 H19C 109.5
C22 C20 C21 110.97(17)
C22 C20 P2 112.46(14)
C21 C20 P2 112.45(13)
C22 C20 H20A 106.8
C21 C20 H20A 106.8
P2 C20 H20A 106.8
C20 C21 H21A 109.5
C20 C21 H21B 109.5
H21A C21 H21B 109.5
C20 C21 H21C 109.5
H21A C21 H21C 109.5
H21B C21 H21C 109.5
C20 C22 H22A 109.5
C20 C22 H22B 109.5
H22A C22 H22B 109.5
C20 C22 H22C 109.5
H22A C22 H22C 109.5
H22B C22 H22C 109.5

loop_
_geom_bond_atom_site_label_1
_geom_bond_atom_site_label_2
_geom_bond_distance
Fe1 C1 2.0125(18)
Fe1 C6 2.0217(18)
Fe1 C5 2.026(2)
Fe1 C7 2.030(2)
Fe1 C10 2.038(2)
Fe1 C2 2.040(2)
Fe1 C9 2.055(2)
Fe1 C4 2.057(2)
Fe1 C8 2.060(2)
Fe1 C3 2.062(2)
Pd1 P1 2.3200(5)
Pd1 P2 2.3250(5)
Pd1 I1 2.6496(3)
Pd1 I2 2.6533(2)
P1 C1 1.8044(18)
P1 C11 1.857(2)
P1 C14 1.8616(19)
P2 C6 1.8148(18)
P2 C20 1.853(2)
P2 C17 1.8579(19)
C1 C5 1.439(3)
C1 C2 1.442(3)
C2 C3 1.423(3)
C2 H2A 1.0000
C3 C4 1.418(3)
C3 H3A 1.0000
C4 C5 1.422(3)
C4 H4A 1.0000
C5 H5A 1.0000
C6 C10 1.443(3)
C6 C7 1.444(3)
C7 C8 1.420(3)
C7 H7A 1.0000
C8 C9 1.419(3)
C8 H8A 1.0000
C9 C10 1.421(3)
C9 H9A 1.0000
C10 H10A 1.0000
C11 C12 1.527(3)
C11 C13 1.525(3)
C11 H11A 1.0000
C12 H12A 0.9800
C12 H12B 0.9800
C12 H12C 0.9800
C13 H13A 0.9800
C13 H13B 0.9800
C13 H13C 0.9800
C14 C15 1.525(3)
C14 C16 1.527(3)
C14 H14A 1.0000
C15 H15A 0.9800
C15 H15B 0.9800
C15 H15C 0.9800
C16 H16A 0.9800
C16 H16B 0.9800
C16 H16C 0.9800
C17 C18 1.529(3)
C17 C19 1.529(3)
C17 H17A 1.0000
C18 H18A 0.9800
C18 H18B 0.9800
C18 H18C 0.9800
C19 H19A 0.9800
C19 H19B 0.9800
C19 H19C 0.9800
C20 C22 1.528(3)
C20 C21 1.529(3)
C20 H20A 1.0000
C21 H21A 0.9800
C21 H21B 0.9800
C21 H21C 0.9800
C22 H22A 0.9800
C22 H22B 0.9800
C22 H22C 0.9800
